data_7041071
loop_
_publ_author_name
'Armstrong, Keith C.'
'Hohloch, Stephan'
'Lohrey, Trevor D.'
'Zarkesh, Ryan A.'
'Arnold, John'
'Anstey, Mitchell R.'

_publ_section_title
;
 Control of clustering behavior in anionic cerium(iii) corrole complexes:
 from oligomers to monomers.
;
_journal_issue 46
_journal_name_full 'Dalton transactions (Cambridge, England : 2003)'
_journal_page_first 18653
_journal_page_last 18660
_journal_paper_doi 10.1039/c6dt03884k
_journal_volume 45
_journal_year 2016
_chemical_formula_sum 'C71 H88 Ce N6 Na O9'
_chemical_formula_weight 1332.58
_chemical_properties_physical ', Air-sensitive,Moisture-sensitive,Oxygen-sensitive'
_space_group_crystal_system triclinic
_space_group_IT_number 2
_space_group_name_Hall '-P 1'
_space_group_name_H-M_alt 'P -1'
_symmetry_space_group_name_Hall '-P 1'
_symmetry_space_group_name_H-M 'P -1'
_atom_sites_solution_hydrogens geom
_atom_sites_solution_primary 'intrinsic phasing'
_atom_sites_solution_secondary difmap
_audit_creation_method SHELXL-2014/7
_audit_update_record
;
2016-08-12 deposited with the CCDC.
2016-10-31 downloaded from the CCDC.
;
_cell_angle_alpha 86.245(4)
_cell_angle_beta 69.911(3)
_cell_angle_gamma 66.398(4)
_cell_formula_units_Z 2
_cell_length_a 14.4281(8)
_cell_length_b 14.5000(9)
_cell_length_c 20.5588(11)
_cell_measurement_reflns_used 9802
_cell_measurement_temperature 100(2)
_cell_measurement_theta_max 28.11
_cell_measurement_theta_min 2.30
_cell_volume 3688.5(4)
_computing_cell_refinement 'SAINT V8.37A Bruker, Madison WI'
_computing_data_collection 'Bruker APEX3 Bruker, Madison WI'
_computing_data_reduction 'SAINT V8.37A Bruker, Madison WI'
_computing_structure_refinement 'SHELXL-2014/7 (Sheldrick, 2014)'
_computing_structure_solution 'SHELXT 2014/4 Bruker, Madison WI'
_diffrn_ambient_temperature 100(2)
_diffrn_detector_area_resol_mean 10.42
_diffrn_measured_fraction_theta_full 0.987
_diffrn_measured_fraction_theta_max 0.964
_diffrn_measurement_device_type 'Bruker D8 with Photon 100 detector'
_diffrn_measurement_method 'omega phi scans, shutterless'
_diffrn_radiation_type synchrotron
_diffrn_radiation_wavelength 0.7749
_diffrn_reflns_av_R_equivalents 0.0939
_diffrn_reflns_av_unetI/netI 0.0890
_diffrn_reflns_Laue_measured_fraction_full 0.987
_diffrn_reflns_Laue_measured_fraction_max 0.964
_diffrn_reflns_limit_h_max 17
_diffrn_reflns_limit_h_min -17
_diffrn_reflns_limit_k_max 17
_diffrn_reflns_limit_k_min -17
_diffrn_reflns_limit_l_max 24
_diffrn_reflns_limit_l_min -24
_diffrn_reflns_number 53951
_diffrn_reflns_point_group_measured_fraction_full 0.987
_diffrn_reflns_point_group_measured_fraction_max 0.964
_diffrn_reflns_theta_full 27.706
_diffrn_reflns_theta_max 28.110
_diffrn_reflns_theta_min 2.308
_diffrn_source 'Advanced light source, station 11.3.1'
_exptl_absorpt_coefficient_mu 0.818
_exptl_absorpt_correction_T_max 0.745
_exptl_absorpt_correction_T_min 0.533
_exptl_absorpt_correction_type multi-scan
_exptl_absorpt_process_details 'SADABS-2014/5 - Bruker AXS, Madison WI'
_exptl_crystal_colour red
_exptl_crystal_density_diffrn 1.200
_exptl_crystal_description block
_exptl_crystal_F_000 1394
_exptl_crystal_size_max 0.05
_exptl_crystal_size_mid 0.05
_exptl_crystal_size_min 0.04
_refine_diff_density_max 3.866
_refine_diff_density_min -1.945
_refine_diff_density_rms 0.140
_refine_ls_extinction_method none
_refine_ls_goodness_of_fit_ref 1.035
_refine_ls_hydrogen_treatment constr
_refine_ls_matrix_type full
_refine_ls_number_parameters 802
_refine_ls_number_reflns 13397
_refine_ls_number_restraints 6
_refine_ls_restrained_S_all 1.035
_refine_ls_R_factor_all 0.1202
_refine_ls_R_factor_gt 0.0890
_refine_ls_shift/su_max 0.000
_refine_ls_shift/su_mean 0.000
_refine_ls_structure_factor_coef Fsqd
_refine_ls_weighting_details 'w=1/[\s^2^(Fo^2^)+(0.0714P)^2^+36.1634P] where P=(Fo^2^+2Fc^2^)/3'
_refine_ls_weighting_scheme calc
_refine_ls_wR_factor_gt 0.2026
_refine_ls_wR_factor_ref 0.2183
_reflns_Friedel_coverage 0.000
_reflns_number_gt 9802
_reflns_number_total 13397
_reflns_threshold_expression 'I > 2\s(I)'
_cod_data_source_file c6dt03884k2.cif
_cod_data_source_block shelx
_cod_depositor_comments
;Adding full bibliography for 7041067--7041071.cif.

The following automatic conversions were performed:

'_atom_sites_solution_secondary' value 'diffmap' was changed to
'difmap'.

Automatic conversion script
Id: cif_fix_values 6452 2018-10-05 10:23:21Z andrius 
;
_cod_database_code 7041071
_shelx_shelxl_version_number 2014/7
_shelx_space_group_comment
;
The symmetry employed for this shelxl refinement is uniquely defined
by the following loop, which should always be used as a source of
symmetry information in preference to the above space-group names.
They are only intended as comments.
;
_platon_squeeze_void_probe_radius 1.20

loop_
_space_group_symop_operation_xyz
'x, y, z'
'-x, -y, -z'

loop_
_atom_site_label
_atom_site_type_symbol
_atom_site_fract_x
_atom_site_fract_y
_atom_site_fract_z
_atom_site_U_iso_or_equiv
_atom_site_adp_type
_atom_site_occupancy
_atom_site_site_symmetry_order
_atom_site_calc_flag
_atom_site_refinement_flags_posn
_atom_site_refinement_flags_adp
Ce1 Ce 0.46692(3) 0.20292(4) 0.33277(2) 0.02963(15) Uani 1 1 d . .
Na1 Na 0.1183(2) 0.6966(2) 0.20591(15) 0.0358(7) Uani 1 1 d . .
O200 O 0.5141(4) 0.2213(4) 0.4469(3) 0.0335(12) Uani 1 1 d . .
O201 O 0.4040(4) 0.0997(4) 0.4496(3) 0.0340(13) Uani 1 1 d . .
N2 N 0.2838(4) 0.3157(4) 0.4067(3) 0.0195(12) Uani 1 1 d . .
N3 N 0.3180(4) 0.2155(5) 0.2950(3) 0.0249(13) Uani 1 1 d . .
N4 N 0.4835(4) 0.2718(5) 0.2210(3) 0.0265(14) Uani 1 1 d . .
N1 N 0.4494(4) 0.3771(5) 0.3474(3) 0.0277(14) Uani 1 1 d . .
O301 O 0.2450(5) 0.6046(5) 0.2639(3) 0.0524(17) Uani 1 1 d . .
C3 C 0.2444(5) 0.3906(5) 0.4589(3) 0.0215(15) Uani 1 1 d . .
O500 O -0.0010(5) 0.7736(6) 0.1365(3) 0.0590(18) Uani 1 1 d . .
O300 O 0.1284(6) 0.5257(5) 0.2277(4) 0.0562(17) Uani 1 1 d . .
C2 C 0.3029(5) 0.4469(5) 0.4620(3) 0.0221(15) Uani 1 1 d . .
C5 C 0.1045(6) 0.3556(6) 0.4617(4) 0.0290(17) Uani 1 1 d . .
H5 H 0.0366 0.3547 0.4735 0.035 Uiso 1 1 calc R U
C7 C 0.2174(5) 0.2437(6) 0.3429(4) 0.0268(16) Uani 1 1 d . .
O501 O 0.2009(5) 0.6291(5) 0.0807(3) 0.0574(18) Uani 1 1 d . .
C15 C 0.5628(5) 0.3088(6) 0.1945(4) 0.0297(17) Uani 1 1 d . .
C4 C 0.1339(5) 0.4127(5) 0.4951(4) 0.0254(15) Uani 1 1 d . .
H4 H 0.0893 0.4577 0.5343 0.030 Uiso 1 1 calc R U
C16 C 0.5901(5) 0.3632(7) 0.2331(4) 0.0340(19) Uani 1 1 d . .
C6 C 0.2011(5) 0.2968(6) 0.4041(4) 0.0286(17) Uani 1 1 d . .
C201 C 0.4899(7) 0.1624(6) 0.5042(4) 0.0357(19) Uani 1 1 d . .
H20A H 0.4810 0.1958 0.5466 0.043 Uiso 1 1 calc R U
H20B H 0.5492 0.0966 0.4963 0.043 Uiso 1 1 calc R U
C17 C 0.5316(5) 0.4018(6) 0.3048(4) 0.0280(16) Uani 1 1 d . .
C100 C 0.6587(6) 0.0294(6) 0.3348(4) 0.0354(19) Uani 1 1 d . .
H100 H 0.6706 0.0256 0.3768 0.042 Uiso 1 1 calc R U
O1 O 0.9371(6) 0.4781(7) 0.0945(4) 0.074(2) Uani 1 1 d . .
C101 C 0.5980(7) -0.0145(6) 0.3169(4) 0.040(2) Uani 1 1 d . .
H101 H 0.5630 -0.0523 0.3446 0.048 Uiso 1 1 calc R U
O400 O 0.0186(6) 0.7995(6) 0.3193(4) 0.065(2) Uani 1 1 d . .
C19 C 0.4573(6) 0.5007(6) 0.4056(4) 0.0330(18) Uani 1 1 d . .
H19 H 0.4424 0.5482 0.4401 0.040 Uiso 1 1 calc R U
C12 C 0.4727(6) 0.2323(6) 0.1645(4) 0.0301(17) Uani 1 1 d . .
C1 C 0.4008(5) 0.4383(6) 0.4089(4) 0.0273(16) Uani 1 1 d . .
C202 C 0.3914(6) 0.1507(6) 0.5113(4) 0.0346(18) Uani 1 1 d . .
H20C H 0.3744 0.1123 0.5507 0.042 Uiso 1 1 calc R U
H20D H 0.3320 0.2166 0.5198 0.042 Uiso 1 1 calc R U
C21 C 0.2629(5) 0.5115(6) 0.5834(4) 0.0313(17) Uani 1 1 d . .
C102 C 0.6010(7) 0.0103(7) 0.2489(4) 0.043(2) Uani 1 1 d . .
H102 H 0.5669 -0.0079 0.2242 0.052 Uiso 1 1 calc R U
C11 C 0.3926(6) 0.2000(7) 0.1682(4) 0.0371(19) Uani 1 1 d . .
C14 C 0.6090(7) 0.2823(7) 0.1200(4) 0.042(2) Uani 1 1 d . .
H14 H 0.6668 0.2946 0.0895 0.050 Uiso 1 1 calc R U
C18 C 0.5373(6) 0.4776(6) 0.3424(4) 0.0367(19) Uani 1 1 d . .
H18 H 0.5874 0.5063 0.3263 0.044 Uiso 1 1 calc R U
C20 C 0.2515(5) 0.5303(6) 0.5188(4) 0.0262(16) Uani 1 1 d . .
C104 C 0.6974(6) 0.0789(7) 0.2790(5) 0.042(2) Uani 1 1 d . .
H104 H 0.7391 0.1147 0.2773 0.050 Uiso 1 1 calc R U
C9 C 0.2034(7) 0.2123(7) 0.2425(4) 0.039(2) Uani 1 1 d . .
H9 H 0.1772 0.2032 0.2090 0.047 Uiso 1 1 calc R U
C22 C 0.2139(6) 0.5914(7) 0.6353(4) 0.0349(19) Uani 1 1 d . .
H22 H 0.2203 0.5784 0.6788 0.042 Uiso 1 1 calc R U
C10 C 0.3114(6) 0.1998(6) 0.2312(4) 0.0335(18) Uani 1 1 d . .
C200 C 0.6029(6) 0.2426(7) 0.4400(4) 0.043(2) Uani 1 1 d . .
H20E H 0.5915 0.2756 0.4827 0.064 Uiso 1 1 calc R U
H20F H 0.6118 0.2860 0.4032 0.064 Uiso 1 1 calc R U
H20G H 0.6665 0.1808 0.4293 0.064 Uiso 1 1 calc R U
C13 C 0.5543(6) 0.2369(8) 0.1021(4) 0.044(2) Uani 1 1 d . .
H13 H 0.5674 0.2131 0.0575 0.052 Uiso 1 1 calc R U
N101 N 0.3152(6) 0.7039(7) 0.1414(5) 0.060(2) Uani 1 1 d . .
O401 O 0.1113(7) 0.8739(7) 0.2026(5) 0.090(3) Uani 1 1 d . .
C8 C 0.1457(7) 0.2400(7) 0.3118(4) 0.039(2) Uani 1 1 d . .
H8 H 0.0730 0.2538 0.3341 0.047 Uiso 1 1 calc R U
C103 C 0.6627(6) 0.0657(7) 0.2250(5) 0.047(2) Uani 1 1 d . .
H103 H 0.6786 0.0901 0.1814 0.057 Uiso 1 1 calc R U
C25 C 0.1891(6) 0.6288(6) 0.5070(4) 0.0317(17) Uani 1 1 d . .
C38 C 0.6820(6) 0.3927(7) 0.1966(4) 0.038(2) Uani 1 1 d . .
C203 C 0.3143(7) 0.0748(7) 0.4565(5) 0.050(2) Uani 1 1 d . .
H20H H 0.3012 0.0378 0.4967 0.075 Uiso 1 1 calc R U
H20I H 0.3306 0.0341 0.4159 0.075 Uiso 1 1 calc R U
H20J H 0.2513 0.1357 0.4617 0.075 Uiso 1 1 calc R U
C26 C 0.3281(6) 0.4082(6) 0.5977(4) 0.0366(19) Uani 1 1 d . .
H26A H 0.3048 0.3607 0.5852 0.055 Uiso 1 1 calc R U
H26B H 0.3187 0.4070 0.6462 0.055 Uiso 1 1 calc R U
H26C H 0.4029 0.3903 0.5708 0.055 Uiso 1 1 calc R U
C23 C 0.1561(6) 0.6896(6) 0.6230(4) 0.0337(18) Uani 1 1 d . .
N100 N -0.0826(6) 0.6929(7) 0.2680(4) 0.062(2) Uani 1 1 d . .
C28 C 0.1728(7) 0.6496(6) 0.4375(4) 0.041(2) Uani 1 1 d . .
H28A H 0.2403 0.6406 0.4019 0.061 Uiso 1 1 calc R U
H28B H 0.1216 0.7178 0.4399 0.061 Uiso 1 1 calc R U
H28C H 0.1463 0.6037 0.4267 0.061 Uiso 1 1 calc R U
C24 C 0.1429(6) 0.7058(6) 0.5594(4) 0.0346(18) Uani 1 1 d . .
H24 H 0.1015 0.7706 0.5513 0.042 Uiso 1 1 calc R U
C43 C 0.7867(7) 0.3212(8) 0.1726(4) 0.044(2) Uani 1 1 d . .
H43 H 0.7987 0.2540 0.1800 0.053 Uiso 1 1 calc R U
C29 C 0.3770(7) 0.1816(9) 0.1023(5) 0.051(3) Uani 1 1 d . .
C42 C 0.8755(7) 0.3441(8) 0.1377(4) 0.048(2) Uani 1 1 d . .
H42 H 0.9448 0.2934 0.1217 0.057 Uiso 1 1 calc R U
C41 C 0.8582(7) 0.4433(9) 0.1275(5) 0.050(3) Uani 1 1 d . .
C27 C 0.1069(7) 0.7772(7) 0.6784(5) 0.047(2) Uani 1 1 d . .
H27A H 0.0540 0.8341 0.6664 0.071 Uiso 1 1 calc R U
H27B H 0.1625 0.7955 0.6811 0.071 Uiso 1 1 calc R U
H27C H 0.0731 0.7571 0.7226 0.071 Uiso 1 1 calc R U
C34 C 0.3414(7) 0.2564(10) 0.0618(5) 0.059(3) Uani 1 1 d . .
C503 C 0.1492(9) 0.6877(9) 0.0368(5) 0.062(3) Uani 1 1 d . .
H50A H 0.1729 0.6492 -0.0070 0.074 Uiso 1 1 calc R U
H50B H 0.1649 0.7473 0.0275 0.074 Uiso 1 1 calc R U
C39 C 0.6686(7) 0.4909(8) 0.1851(6) 0.060(3) Uani 1 1 d . .
H39 H 0.5991 0.5414 0.2002 0.072 Uiso 1 1 calc R U
C37 C 0.3261(9) 0.3613(11) 0.0788(6) 0.085(4) Uani 1 1 d . .
H37A H 0.2743 0.3852 0.1248 0.128 Uiso 1 1 calc R U
H37B H 0.3004 0.4048 0.0459 0.128 Uiso 1 1 calc R U
H37C H 0.3936 0.3612 0.0767 0.128 Uiso 1 1 calc R U
C502 C 0.0320(9) 0.7168(10) 0.0738(6) 0.068(3) Uani 1 1 d . .
H50C H -0.0079 0.7564 0.0449 0.082 Uiso 1 1 calc R U
H50D H 0.0173 0.6566 0.0831 0.082 Uiso 1 1 calc R U
C30 C 0.3839(8) 0.0835(12) 0.0871(6) 0.079(4) Uani 1 1 d . .
C302 C 0.1831(12) 0.4809(8) 0.2772(6) 0.078(4) Uani 1 1 d . .
H30A H 0.1356 0.5099 0.3240 0.094 Uiso 1 1 calc R U
H30B H 0.2024 0.4086 0.2756 0.094 Uiso 1 1 calc R U
C01V C 0.2790(10) 0.5007(9) 0.2591(7) 0.077(4) Uani 1 1 d . .
H01A H 0.3175 0.4710 0.2909 0.092 Uiso 1 1 calc R U
H01B H 0.3266 0.4724 0.2123 0.092 Uiso 1 1 calc R U
C405 C 0.3034(10) 0.8054(10) 0.1470(7) 0.075(3) Uani 1 1 d . .
H40A H 0.3585 0.8145 0.1073 0.090 Uiso 1 1 calc R U
H40B H 0.3179 0.8152 0.1882 0.090 Uiso 1 1 calc R U
C40 C 0.7557(8) 0.5182(9) 0.1517(6) 0.069(3) Uani 1 1 d . .
H40 H 0.7443 0.5856 0.1459 0.083 Uiso 1 1 calc R U
C44 C 1.0455(8) 0.4030(11) 0.0677(6) 0.079(4) Uani 1 1 d . .
H44A H 1.0671 0.3709 0.1055 0.118 Uiso 1 1 calc R U
H44B H 1.0930 0.4344 0.0424 0.118 Uiso 1 1 calc R U
H44C H 1.0490 0.3533 0.0372 0.118 Uiso 1 1 calc R U
C35 C 0.4187(10) -0.0032(10) 0.1306(7) 0.082(4) Uani 1 1 d . .
H35A H 0.3570 -0.0016 0.1691 0.124 Uiso 1 1 calc R U
H35B H 0.4702 0.0031 0.1477 0.124 Uiso 1 1 calc R U
H35C H 0.4510 -0.0660 0.1026 0.124 Uiso 1 1 calc R U
C301 C 0.0349(12) 0.5119(10) 0.2348(7) 0.082(4) Uani 1 1 d . .
H30C H 0.0429 0.4454 0.2502 0.098 Uiso 1 1 calc R U
H30D H 0.0267 0.5145 0.1897 0.098 Uiso 1 1 calc R U
C501 C -0.1129(8) 0.8084(10) 0.1773(6) 0.075(4) Uani 1 1 d . .
H50E H -0.1550 0.8316 0.1469 0.090 Uiso 1 1 calc R U
H50F H -0.1327 0.8653 0.2090 0.090 Uiso 1 1 calc R U
C500 C -0.1399(8) 0.7273(10) 0.2182(7) 0.077(4) Uani 1 1 d . .
H50G H -0.2170 0.7531 0.2432 0.093 Uiso 1 1 calc R U
H50H H -0.1205 0.6705 0.1866 0.093 Uiso 1 1 calc R U
C401 C -0.0599(9) 0.7668(9) 0.3634(5) 0.067(3) Uani 1 1 d . .
H40C H -0.1008 0.8122 0.4054 0.081 Uiso 1 1 calc R U
H40D H -0.0238 0.7001 0.3767 0.081 Uiso 1 1 calc R U
C504 C 0.3168(9) 0.5986(11) 0.0527(6) 0.076(4) Uani 1 1 d . .
H50I H 0.3507 0.5372 0.0726 0.091 Uiso 1 1 calc R U
H50J H 0.3417 0.5836 0.0029 0.091 Uiso 1 1 calc R U
C33 C 0.3215(9) 0.2402(14) 0.0038(6) 0.096(6) Uani 1 1 d . .
H33 H 0.3016 0.2930 -0.0236 0.116 Uiso 1 1 calc R U
C403 C 0.0754(12) 0.9249(11) 0.2696(7) 0.086(4) Uani 1 1 d . .
H40E H 0.0522 0.9972 0.2662 0.103 Uiso 1 1 calc R U
H40F H 0.1335 0.9017 0.2883 0.103 Uiso 1 1 calc R U
C400 C -0.1361(9) 0.7630(10) 0.3303(6) 0.080(4) Uani 1 1 d . .
H40G H -0.1896 0.7431 0.3638 0.096 Uiso 1 1 calc R U
H40H H -0.1735 0.8301 0.3182 0.096 Uiso 1 1 calc R U
C402 C -0.0173(11) 0.9013(9) 0.3160(7) 0.085(4) Uani 1 1 d . .
H40I H -0.0444 0.9347 0.3621 0.102 Uiso 1 1 calc R U
H40J H -0.0754 0.9251 0.2974 0.102 Uiso 1 1 calc R U
C300 C -0.0617(11) 0.5869(12) 0.2835(7) 0.099(5) Uani 1 1 d . .
H30E H -0.0565 0.5787 0.3295 0.119 Uiso 1 1 calc R U
H30F H -0.1230 0.5737 0.2847 0.119 Uiso 1 1 calc R U
C303 C 0.3335(9) 0.6383(13) 0.2476(7) 0.098(5) Uani 1 1 d . .
H30G H 0.3051 0.7062 0.2690 0.118 Uiso 1 1 calc R U
H30H H 0.3861 0.5945 0.2675 0.118 Uiso 1 1 calc R U
C505 C 0.3491(10) 0.6713(13) 0.0660(6) 0.091(5) Uani 1 1 d . .
H50K H 0.3203 0.7303 0.0423 0.110 Uiso 1 1 calc R U
H50L H 0.4271 0.6453 0.0460 0.110 Uiso 1 1 calc R U
C31 C 0.3601(10) 0.0667(15) 0.0289(8) 0.110(7) Uani 1 1 d . .
H31 H 0.3634 0.0038 0.0184 0.133 Uiso 1 1 calc R U
C304 C 0.3874(9) 0.6376(13) 0.1724(7) 0.098(5) Uani 1 1 d . .
H30I H 0.4468 0.6575 0.1646 0.118 Uiso 1 1 calc R U
H30J H 0.4169 0.5696 0.1509 0.118 Uiso 1 1 calc R U
C32 C 0.3308(12) 0.148(2) -0.0137(9) 0.160(12) Uani 1 1 d . .
C404 C 0.1991(13) 0.8848(12) 0.1509(10) 0.125(7) Uani 1 1 d . .
H40K H 0.1988 0.9498 0.1601 0.150 Uiso 1 1 calc R U
H40L H 0.1903 0.8846 0.1063 0.150 Uiso 1 1 calc R U
C36 C 0.3017(19) 0.1178(18) -0.0729(12) 0.170(9) Uani 1 1 d . U
H36A H 0.3067 0.1635 -0.1086 0.255 Uiso 1 1 calc R U
H36B H 0.2295 0.1212 -0.0546 0.255 Uiso 1 1 calc R U
H36C H 0.3509 0.0502 -0.0921 0.255 Uiso 1 1 calc R U

loop_
_atom_site_aniso_label
_atom_site_aniso_U_11
_atom_site_aniso_U_22
_atom_site_aniso_U_33
_atom_site_aniso_U_23
_atom_site_aniso_U_13
_atom_site_aniso_U_12
Ce1 0.0207(2) 0.0321(3) 0.0298(2) -0.00031(17) -0.00730(16) -0.00522(17)
Na1 0.0280(15) 0.0402(19) 0.0312(16) 0.0061(13) -0.0084(12) -0.0079(14)
O200 0.025(3) 0.044(3) 0.029(3) 0.001(2) -0.013(2) -0.008(2)
O201 0.032(3) 0.022(3) 0.038(3) 0.005(2) -0.012(2) -0.003(2)
N2 0.011(2) 0.025(3) 0.024(3) 0.000(2) -0.006(2) -0.008(2)
N3 0.025(3) 0.026(3) 0.023(3) 0.000(2) -0.008(2) -0.009(3)
N4 0.010(3) 0.031(4) 0.026(3) -0.004(3) -0.001(2) 0.000(2)
N1 0.015(3) 0.035(4) 0.032(3) 0.004(3) -0.008(2) -0.010(3)
O301 0.040(3) 0.060(5) 0.046(4) 0.007(3) -0.019(3) -0.007(3)
C3 0.016(3) 0.027(4) 0.020(3) 0.004(3) -0.005(3) -0.008(3)
O500 0.057(4) 0.074(5) 0.056(4) 0.012(4) -0.035(3) -0.023(4)
O300 0.065(4) 0.042(4) 0.066(4) 0.012(3) -0.033(4) -0.018(3)
C2 0.017(3) 0.025(4) 0.023(3) 0.000(3) -0.010(3) -0.004(3)
C5 0.021(3) 0.041(5) 0.028(4) 0.008(3) -0.007(3) -0.018(3)
C7 0.021(3) 0.030(4) 0.035(4) 0.001(3) -0.006(3) -0.019(3)
O501 0.056(4) 0.066(5) 0.044(4) 0.010(3) -0.017(3) -0.020(4)
C15 0.020(3) 0.033(4) 0.032(4) 0.002(3) -0.014(3) -0.003(3)
C4 0.017(3) 0.024(4) 0.027(4) -0.003(3) -0.002(3) -0.004(3)
C16 0.016(3) 0.052(5) 0.036(4) 0.017(4) -0.011(3) -0.017(3)
C6 0.017(3) 0.032(4) 0.037(4) 0.008(3) -0.014(3) -0.007(3)
C201 0.047(5) 0.020(4) 0.026(4) 0.001(3) -0.015(3) 0.001(4)
C17 0.022(3) 0.031(4) 0.037(4) 0.011(3) -0.017(3) -0.012(3)
C100 0.023(4) 0.035(5) 0.038(4) -0.002(4) -0.010(3) -0.002(3)
O1 0.050(4) 0.121(7) 0.066(5) 0.011(4) -0.003(3) -0.063(5)
C101 0.043(5) 0.024(4) 0.036(4) -0.003(3) -0.010(4) 0.000(4)
O400 0.073(5) 0.051(5) 0.052(4) -0.002(3) -0.008(4) -0.018(4)
C19 0.021(4) 0.037(5) 0.047(5) -0.007(4) -0.012(3) -0.016(3)
C12 0.022(3) 0.045(5) 0.023(4) 0.000(3) -0.005(3) -0.015(3)
C1 0.016(3) 0.026(4) 0.036(4) 0.000(3) -0.011(3) -0.004(3)
C202 0.035(4) 0.037(5) 0.025(4) 0.007(3) -0.007(3) -0.011(4)
C21 0.015(3) 0.042(5) 0.033(4) -0.007(3) -0.004(3) -0.009(3)
C102 0.042(5) 0.037(5) 0.033(4) -0.014(4) -0.013(4) 0.004(4)
C11 0.028(4) 0.043(5) 0.039(4) -0.007(4) -0.016(3) -0.008(4)
C14 0.038(4) 0.065(6) 0.026(4) 0.016(4) -0.009(3) -0.028(4)
C18 0.024(4) 0.043(5) 0.051(5) 0.009(4) -0.013(3) -0.022(4)
C20 0.016(3) 0.025(4) 0.033(4) -0.010(3) -0.003(3) -0.006(3)
C104 0.020(4) 0.037(5) 0.057(5) 0.000(4) -0.011(4) -0.004(4)
C9 0.040(4) 0.053(6) 0.040(5) 0.002(4) -0.018(4) -0.030(4)
C22 0.022(4) 0.051(5) 0.036(4) -0.010(4) -0.008(3) -0.018(4)
C10 0.026(4) 0.044(5) 0.027(4) 0.002(3) -0.009(3) -0.011(4)
C200 0.028(4) 0.062(6) 0.042(5) -0.002(4) -0.020(4) -0.014(4)
C13 0.028(4) 0.074(7) 0.023(4) -0.004(4) -0.006(3) -0.016(4)
N101 0.038(4) 0.076(7) 0.067(6) 0.007(5) -0.013(4) -0.030(4)
O401 0.089(6) 0.072(6) 0.096(7) -0.007(5) 0.006(5) -0.049(5)
C8 0.038(4) 0.051(6) 0.037(4) 0.000(4) -0.013(4) -0.026(4)
C103 0.028(4) 0.050(6) 0.040(5) 0.001(4) -0.011(4) 0.008(4)
C25 0.024(4) 0.038(5) 0.031(4) -0.001(3) -0.006(3) -0.013(3)
C38 0.029(4) 0.070(6) 0.031(4) 0.013(4) -0.015(3) -0.031(4)
C203 0.043(5) 0.049(6) 0.065(6) 0.019(5) -0.024(5) -0.023(5)
C26 0.033(4) 0.042(5) 0.033(4) 0.003(4) -0.012(3) -0.013(4)
C23 0.017(3) 0.039(5) 0.041(4) -0.015(4) -0.003(3) -0.011(3)
N100 0.039(4) 0.075(7) 0.055(5) -0.007(5) 0.004(4) -0.022(4)
C28 0.034(4) 0.030(5) 0.047(5) -0.003(4) -0.017(4) 0.001(4)
C24 0.022(4) 0.027(4) 0.044(5) -0.008(4) -0.007(3) -0.001(3)
C43 0.034(4) 0.070(7) 0.032(4) 0.003(4) -0.005(3) -0.030(4)
C29 0.037(5) 0.080(8) 0.039(5) -0.016(5) -0.019(4) -0.019(5)
C42 0.028(4) 0.077(7) 0.038(5) -0.002(5) -0.002(4) -0.027(5)
C41 0.033(5) 0.086(8) 0.044(5) 0.011(5) -0.008(4) -0.040(5)
C27 0.030(4) 0.056(6) 0.052(5) -0.020(4) -0.011(4) -0.012(4)
C34 0.032(5) 0.093(9) 0.037(5) -0.010(5) -0.012(4) -0.009(5)
C503 0.077(7) 0.083(8) 0.036(5) 0.011(5) -0.028(5) -0.036(6)
C39 0.032(5) 0.062(7) 0.084(7) 0.030(6) -0.019(5) -0.023(5)
C37 0.056(7) 0.121(12) 0.055(7) 0.033(7) -0.024(5) -0.012(7)
C502 0.074(7) 0.090(9) 0.057(6) 0.005(6) -0.041(6) -0.035(7)
C30 0.036(5) 0.134(13) 0.064(7) -0.044(8) -0.006(5) -0.032(7)
C302 0.140(12) 0.036(6) 0.057(7) 0.022(5) -0.042(7) -0.030(7)
C01V 0.076(8) 0.060(8) 0.087(9) 0.005(6) -0.056(7) 0.004(6)
C405 0.067(8) 0.092(10) 0.077(8) 0.016(7) -0.019(6) -0.049(7)
C40 0.052(6) 0.077(8) 0.084(8) 0.040(7) -0.023(6) -0.037(6)
C44 0.044(6) 0.130(12) 0.063(7) -0.016(7) 0.012(5) -0.058(7)
C35 0.073(8) 0.086(10) 0.084(9) -0.030(8) -0.004(7) -0.041(7)
C301 0.110(11) 0.064(8) 0.072(8) 0.003(6) -0.017(8) -0.047(8)
C501 0.041(6) 0.089(9) 0.079(8) -0.002(7) -0.030(6) -0.003(6)
C500 0.029(5) 0.093(10) 0.101(9) -0.018(8) -0.012(6) -0.022(6)
C401 0.068(7) 0.067(8) 0.043(6) -0.008(5) -0.002(5) -0.016(6)
C504 0.055(7) 0.103(10) 0.044(6) 0.007(6) -0.012(5) -0.011(7)
C33 0.046(6) 0.172(16) 0.039(6) -0.016(8) -0.019(5) -0.005(8)
C403 0.097(10) 0.071(9) 0.089(10) 0.001(7) -0.029(8) -0.034(8)
C400 0.050(6) 0.091(10) 0.063(7) -0.006(7) 0.015(5) -0.022(6)
C402 0.082(9) 0.055(8) 0.089(9) -0.024(7) -0.013(7) -0.010(7)
C300 0.093(10) 0.123(13) 0.083(9) 0.017(9) 0.009(8) -0.078(10)
C303 0.044(6) 0.181(16) 0.080(9) -0.003(9) -0.039(6) -0.039(8)
C505 0.055(7) 0.145(14) 0.063(8) -0.018(8) 0.014(6) -0.054(8)
C31 0.044(7) 0.188(18) 0.093(10) -0.082(11) -0.006(7) -0.040(9)
C304 0.042(6) 0.141(14) 0.104(10) 0.051(10) -0.022(7) -0.037(8)
C32 0.056(8) 0.28(3) 0.085(11) -0.103(16) -0.038(8) 0.011(12)
C404 0.099(12) 0.081(11) 0.149(15) 0.020(10) 0.020(10) -0.045(9)
C36 0.170(9) 0.172(9) 0.169(9) 0.012(2) -0.061(4) -0.067(4)

loop_
_atom_type_symbol
_atom_type_description
_atom_type_scat_dispersion_real
_atom_type_scat_dispersion_imag
_atom_type_scat_source
C C 0.0040 0.0020 'Calculated using XDISP in WinGX (Farrugia, 1999)'
H H 0.0000 0.0000 'Calculated using XDISP in WinGX (Farrugia, 1999)'
N N 0.0076 0.0040 'Calculated using XDISP in WinGX (Farrugia, 1999)'
O O 0.0133 0.0074 'Calculated using XDISP in WinGX (Farrugia, 1999)'
Na Na 0.0436 0.0301 'Calculated using XDISP in WinGX (Farrugia, 1999)'
Ce Ce -0.1085 3.0733 'Calculated using XDISP in WinGX (Farrugia, 1999)'

loop_
_geom_angle_atom_site_label_1
_geom_angle_atom_site_label_2
_geom_angle_atom_site_label_3
_geom_angle
N4 Ce1 N3 68.70(19)
N4 Ce1 N1 72.7(2)
N3 Ce1 N1 106.28(19)
N4 Ce1 N2 102.85(18)
N3 Ce1 N2 63.41(18)
N1 Ce1 N2 67.80(18)
N4 Ce1 O200 138.26(19)
N3 Ce1 O200 142.65(17)
N1 Ce1 O200 71.44(18)
N2 Ce1 O200 82.54(16)
N4 Ce1 O201 160.84(18)
N3 Ce1 O201 93.23(17)
N1 Ce1 O201 120.53(18)
N2 Ce1 O201 72.89(16)
O200 Ce1 O201 60.59(16)
N4 Ce1 C104 88.5(2)
N3 Ce1 C104 132.3(2)
N1 Ce1 C104 105.8(2)
N2 Ce1 C104 163.9(2)
O200 Ce1 C104 81.4(2)
O201 Ce1 C104 99.9(2)
N4 Ce1 C100 114.1(2)
N3 Ce1 C100 131.1(2)
N1 Ce1 C100 121.5(2)
N2 Ce1 C100 143.0(2)
O200 Ce1 C100 69.4(2)
O201 Ce1 C100 72.42(19)
C104 Ce1 C100 27.5(2)
N4 Ce1 C102 83.7(2)
N3 Ce1 C102 89.3(2)
N1 Ce1 C102 143.9(2)
N2 Ce1 C102 146.0(2)
O200 Ce1 C102 114.8(2)
O201 Ce1 C102 90.0(2)
C104 Ce1 C102 45.5(3)
C100 Ce1 C102 45.8(2)
N4 Ce1 C101 111.2(2)
N3 Ce1 C101 103.2(2)
N1 Ce1 C101 149.3(2)
N2 Ce1 C101 135.5(2)
O200 Ce1 C101 90.1(2)
O201 Ce1 C101 65.45(19)
C104 Ce1 C101 45.8(3)
C100 Ce1 C101 28.1(2)
C102 Ce1 C101 27.9(2)
N4 Ce1 C103 69.7(2)
N3 Ce1 C103 104.7(2)
N1 Ce1 C103 116.8(3)
N2 Ce1 C103 168.0(2)
O200 Ce1 C103 109.3(2)
O201 Ce1 C103 110.9(2)
C104 Ce1 C103 28.0(2)
C100 Ce1 C103 45.7(2)
C102 Ce1 C103 27.2(3)
C101 Ce1 C103 45.6(3)
O301 Na1 O300 66.9(2)
O301 Na1 O400 82.3(3)
O300 Na1 O400 107.1(3)
O301 Na1 O500 173.4(3)
O300 Na1 O500 108.8(3)
O400 Na1 O500 104.0(3)
O301 Na1 O501 108.4(2)
O300 Na1 O501 83.9(3)
O400 Na1 O501 167.3(3)
O500 Na1 O501 65.6(2)
O301 Na1 O401 105.5(3)
O300 Na1 O401 170.6(3)
O400 Na1 O401 65.4(3)
O500 Na1 O401 79.3(3)
O501 Na1 O401 104.2(3)
O301 Na1 N101 68.0(3)
O300 Na1 N101 113.5(3)
O400 Na1 N101 112.2(3)
O500 Na1 N101 110.6(3)
O501 Na1 N101 67.3(3)
O401 Na1 N101 66.6(3)
O301 Na1 N100 113.8(3)
O300 Na1 N100 67.6(3)
O400 Na1 N100 68.3(3)
O500 Na1 N100 67.6(3)
O501 Na1 N100 111.8(3)
O401 Na1 N100 112.5(3)
N101 Na1 N100 178.2(3)
C200 O200 C201 113.3(6)
C200 O200 Ce1 119.9(4)
C201 O200 Ce1 119.4(5)
C202 O201 C203 113.0(6)
C202 O201 Ce1 110.2(4)
C203 O201 Ce1 116.1(5)
C6 N2 C3 108.4(5)
C6 N2 Ce1 117.5(5)
C3 N2 Ce1 133.6(4)
C7 N3 C10 107.2(6)
C7 N3 Ce1 119.1(4)
C10 N3 Ce1 133.7(5)
C15 N4 C12 107.8(6)
C15 N4 Ce1 116.7(4)
C12 N4 Ce1 125.5(5)
C17 N1 C1 108.2(6)
C17 N1 Ce1 117.6(5)
C1 N1 Ce1 126.8(5)
C01V O301 C303 113.7(9)
C01V O301 Na1 115.7(6)
C303 O301 Na1 112.0(7)
N2 C3 C2 121.7(6)
N2 C3 C4 108.9(6)
C2 C3 C4 128.0(7)
C502 O500 C501 115.8(8)
C502 O500 Na1 113.5(6)
C501 O500 Na1 113.0(6)
C301 O300 C302 117.7(9)
C301 O300 Na1 115.3(7)
C302 O300 Na1 112.2(6)
C3 C2 C1 123.2(6)
C3 C2 C20 118.1(6)
C1 C2 C20 118.1(6)
C4 C5 C6 106.1(6)
C4 C5 H5 126.9
C6 C5 H5 126.9
N3 C7 C8 110.2(7)
N3 C7 C6 114.0(6)
C8 C7 C6 132.5(7)
C503 O501 C504 112.7(8)
C503 O501 Na1 115.5(6)
C504 O501 Na1 113.3(6)
N4 C15 C16 125.5(7)
N4 C15 C14 107.1(7)
C16 C15 C14 127.3(7)
C5 C4 C3 107.5(6)
C5 C4 H4 126.3
C3 C4 H4 126.3
C15 C16 C17 125.8(6)
C15 C16 C38 118.4(7)
C17 C16 C38 115.5(7)
N2 C6 C7 117.3(6)
N2 C6 C5 108.8(7)
C7 C6 C5 132.5(6)
O200 C201 C202 109.8(6)
O200 C201 H20A 109.7
C202 C201 H20A 109.7
O200 C201 H20B 109.7
C202 C201 H20B 109.7
H20A C201 H20B 108.2
N1 C17 C18 107.7(6)
N1 C17 C16 123.3(7)
C18 C17 C16 128.7(7)
C104 C100 C101 108.2(8)
C104 C100 Ce1 76.1(4)
C101 C100 Ce1 76.5(4)
C104 C100 H100 125.9
C101 C100 H100 125.9
Ce1 C100 H100 113.8
C41 O1 C44 116.3(9)
C102 C101 C100 106.7(8)
C102 C101 Ce1 75.8(5)
C100 C101 Ce1 75.5(5)
C102 C101 H101 126.6
C100 C101 H101 126.6
Ce1 C101 H101 114.5
C402 O400 C401 114.3(9)
C402 O400 Na1 115.7(7)
C401 O400 Na1 111.7(6)
C18 C19 C1 107.0(7)
C18 C19 H19 126.5
C1 C19 H19 126.5
C11 C12 N4 125.8(6)
C11 C12 C13 125.8(7)
N4 C12 C13 108.3(7)
N1 C1 C2 125.6(7)
N1 C1 C19 108.3(6)
C2 C1 C19 125.6(7)
O201 C202 C201 110.4(6)
O201 C202 H20C 109.6
C201 C202 H20C 109.6
O201 C202 H20D 109.6
C201 C202 H20D 109.6
H20C C202 H20D 108.1
C20 C21 C22 119.5(7)
C20 C21 C26 120.9(7)
C22 C21 C26 119.7(7)
C103 C102 C101 109.1(8)
C103 C102 Ce1 77.0(5)
C101 C102 Ce1 76.2(4)
C103 C102 H102 125.5
C101 C102 H102 125.5
Ce1 C102 H102 113.5
C12 C11 C10 123.7(7)
C12 C11 C29 119.2(8)
C10 C11 C29 116.3(7)
C13 C14 C15 109.0(7)
C13 C14 H14 125.5
C15 C14 H14 125.5
C19 C18 C17 108.7(7)
C19 C18 H18 125.7
C17 C18 H18 125.7
C21 C20 C25 119.4(7)
C21 C20 C2 120.9(7)
C25 C20 C2 119.7(7)
C100 C104 C103 108.3(8)
C100 C104 Ce1 76.4(4)
C103 C104 Ce1 77.0(4)
C100 C104 H104 125.8
C103 C104 H104 125.8
Ce1 C104 H104 113.1
C8 C9 C10 107.3(7)
C8 C9 H9 126.3
C10 C9 H9 126.3
C23 C22 C21 121.3(8)
C23 C22 H22 119.3
C21 C22 H22 119.3
N3 C10 C11 121.0(7)
N3 C10 C9 108.0(6)
C11 C10 C9 128.8(7)
O200 C200 H20E 109.5
O200 C200 H20F 109.5
H20E C200 H20F 109.5
O200 C200 H20G 109.5
H20E C200 H20G 109.5
H20F C200 H20G 109.5
C14 C13 C12 107.4(7)
C14 C13 H13 126.3
C12 C13 H13 126.3
C304 N101 C405 113.0(11)
C304 N101 C505 111.6(11)
C405 N101 C505 108.6(10)
C304 N101 Na1 108.1(7)
C405 N101 Na1 108.8(6)
C505 N101 Na1 106.6(6)
C404 O401 C403 116.8(12)
C404 O401 Na1 114.6(8)
C403 O401 Na1 114.3(8)
C9 C8 C7 107.0(7)
C9 C8 H8 126.5
C7 C8 H8 126.5
C102 C103 C104 107.6(8)
C102 C103 Ce1 75.8(5)
C104 C103 Ce1 74.9(5)
C102 C103 H103 126.2
C104 C103 H103 126.2
Ce1 C103 H103 115.4
C24 C25 C20 119.4(7)
C24 C25 C28 120.6(7)
C20 C25 C28 120.0(7)
C39 C38 C43 116.0(8)
C39 C38 C16 123.0(8)
C43 C38 C16 121.0(8)
O201 C203 H20H 109.5
O201 C203 H20I 109.5
H20H C203 H20I 109.5
O201 C203 H20J 109.5
H20H C203 H20J 109.5
H20I C203 H20J 109.5
C21 C26 H26A 109.5
C21 C26 H26B 109.5
H26A C26 H26B 109.5
C21 C26 H26C 109.5
H26A C26 H26C 109.5
H26B C26 H26C 109.5
C24 C23 C22 118.1(7)
C24 C23 C27 120.5(8)
C22 C23 C27 121.4(8)
C400 N100 C500 111.1(9)
C400 N100 C300 113.1(10)
C500 N100 C300 113.2(10)
C400 N100 Na1 106.2(7)
C500 N100 Na1 107.3(6)
C300 N100 Na1 105.3(7)
C25 C28 H28A 109.5
C25 C28 H28B 109.5
H28A C28 H28B 109.5
C25 C28 H28C 109.5
H28A C28 H28C 109.5
H28B C28 H28C 109.5
C23 C24 C25 122.1(8)
C23 C24 H24 118.9
C25 C24 H24 118.9
C38 C43 C42 123.5(10)
C38 C43 H43 118.2
C42 C43 H43 118.2
C34 C29 C30 117.9(10)
C34 C29 C11 123.5(10)
C30 C29 C11 117.9(10)
C41 C42 C43 118.4(9)
C41 C42 H42 120.8
C43 C42 H42 120.8
C42 C41 C40 120.7(8)
C42 C41 O1 125.4(9)
C40 C41 O1 114.0(10)
C23 C27 H27A 109.5
C23 C27 H27B 109.5
H27A C27 H27B 109.5
C23 C27 H27C 109.5
H27A C27 H27C 109.5
H27B C27 H27C 109.5
C29 C34 C33 123.3(13)
C29 C34 C37 119.6(9)
C33 C34 C37 117.1(12)
O501 C503 C502 106.3(8)
O501 C503 H50A 110.5
C502 C503 H50A 110.5
O501 C503 H50B 110.5
C502 C503 H50B 110.5
H50A C503 H50B 108.7
C38 C39 C40 122.6(9)
C38 C39 H39 118.7
C40 C39 H39 118.7
C34 C37 H37A 109.5
C34 C37 H37B 109.5
H37A C37 H37B 109.5
C34 C37 H37C 109.5
H37A C37 H37C 109.5
H37B C37 H37C 109.5
O500 C502 C503 109.6(9)
O500 C502 H50C 109.8
C503 C502 H50C 109.8
O500 C502 H50D 109.8
C503 C502 H50D 109.8
H50C C502 H50D 108.2
C31 C30 C29 119.1(15)
C31 C30 C35 119.2(15)
C29 C30 C35 121.7(10)
C01V C302 O300 108.7(9)
C01V C302 H30A 110.0
O300 C302 H30A 110.0
C01V C302 H30B 110.0
O300 C302 H30B 110.0
H30A C302 H30B 108.3
O301 C01V C302 106.6(9)
O301 C01V H01A 110.4
C302 C01V H01A 110.4
O301 C01V H01B 110.4
C302 C01V H01B 110.4
H01A C01V H01B 108.6
N101 C405 C404 117.2(11)
N101 C405 H40A 108.0
C404 C405 H40A 108.0
N101 C405 H40B 108.0
C404 C405 H40B 108.0
H40A C405 H40B 107.2
C41 C40 C39 118.8(10)
C41 C40 H40 120.6
C39 C40 H40 120.6
O1 C44 H44A 109.5
O1 C44 H44B 109.5
H44A C44 H44B 109.5
O1 C44 H44C 109.5
H44A C44 H44C 109.5
H44B C44 H44C 109.5
C30 C35 H35A 109.5
C30 C35 H35B 109.5
H35A C35 H35B 109.5
C30 C35 H35C 109.5
H35A C35 H35C 109.5
H35B C35 H35C 109.5
O300 C301 C300 113.2(11)
O300 C301 H30C 108.9
C300 C301 H30C 108.9
O300 C301 H30D 108.9
C300 C301 H30D 108.9
H30C C301 H30D 107.8
O500 C501 C500 112.1(9)
O500 C501 H50E 109.2
C500 C501 H50E 109.2
O500 C501 H50F 109.2
C500 C501 H50F 109.2
H50E C501 H50F 107.9
N100 C500 C501 111.6(9)
N100 C500 H50G 109.3
C501 C500 H50G 109.3
N100 C500 H50H 109.3
C501 C500 H50H 109.3
H50G C500 H50H 108.0
O400 C401 C400 113.0(9)
O400 C401 H40C 109.0
C400 C401 H40C 109.0
O400 C401 H40D 109.0
C400 C401 H40D 109.0
H40C C401 H40D 107.8
C505 C504 O501 113.4(11)
C505 C504 H50I 108.9
O501 C504 H50I 108.9
C505 C504 H50J 108.9
O501 C504 H50J 108.9
H50I C504 H50J 107.7
C32 C33 C34 120.4(16)
C32 C33 H33 119.8
C34 C33 H33 119.8
O401 C403 C402 107.3(11)
O401 C403 H40E 110.3
C402 C403 H40E 110.3
O401 C403 H40F 110.3
C402 C403 H40F 110.3
H40E C403 H40F 108.5
N100 C400 C401 113.2(9)
N100 C400 H40G 108.9
C401 C400 H40G 108.9
N100 C400 H40H 108.9
C401 C400 H40H 108.9
H40G C400 H40H 107.7
O400 C402 C403 108.3(10)
O400 C402 H40I 110.0
C403 C402 H40I 110.0
O400 C402 H40J 110.0
C403 C402 H40J 110.0
H40I C402 H40J 108.4
C301 C300 N100 115.1(9)
C301 C300 H30E 108.5
N100 C300 H30E 108.5
C301 C300 H30F 108.5
N100 C300 H30F 108.5
H30E C300 H30F 107.5
C304 C303 O301 112.8(10)
C304 C303 H30G 109.0
O301 C303 H30G 109.0
C304 C303 H30H 109.0
O301 C303 H30H 109.0
H30G C303 H30H 107.8
C504 C505 N101 115.4(10)
C504 C505 H50K 108.4
N101 C505 H50K 108.4
C504 C505 H50L 108.4
N101 C505 H50L 108.4
H50K C505 H50L 107.5
C30 C31 C32 119.2(17)
C30 C31 H31 120.4
C32 C31 H31 120.4
N101 C304 C303 111.3(10)
N101 C304 H30I 109.4
C303 C304 H30I 109.4
N101 C304 H30J 109.4
C303 C304 H30J 109.4
H30I C304 H30J 108.0
C33 C32 C31 119.9(13)
C33 C32 C36 127(2)
C31 C32 C36 112(2)
O401 C404 C405 113.4(12)
O401 C404 H40K 108.9
C405 C404 H40K 108.9
O401 C404 H40L 108.9
C405 C404 H40L 108.9
H40K C404 H40L 107.7
C32 C36 H36A 109.5
C32 C36 H36B 109.5
H36A C36 H36B 109.5
C32 C36 H36C 109.5
H36A C36 H36C 109.5
H36B C36 H36C 109.5

loop_
_geom_bond_atom_site_label_1
_geom_bond_atom_site_label_2
_geom_bond_distance
Ce1 N4 2.419(6)
Ce1 N3 2.463(6)
Ce1 N1 2.463(7)
Ce1 N2 2.464(5)
Ce1 O200 2.713(5)
Ce1 O201 2.820(5)
Ce1 C104 2.909(7)
Ce1 C100 2.912(7)
Ce1 C102 2.920(8)
Ce1 C101 2.925(8)
Ce1 C103 2.936(8)
Na1 O301 2.424(7)
Na1 O300 2.444(7)
Na1 O400 2.483(7)
Na1 O500 2.487(7)
Na1 O501 2.509(7)
Na1 O401 2.530(9)
Na1 N101 2.735(8)
Na1 N100 2.758(8)
O200 C200 1.394(9)
O200 C201 1.435(9)
O201 C202 1.429(9)
O201 C203 1.438(10)
N2 C6 1.343(9)
N2 C3 1.377(9)
N3 C7 1.356(9)
N3 C10 1.387(9)
N4 C15 1.384(10)
N4 C12 1.409(9)
N1 C17 1.374(9)
N1 C1 1.385(9)
O301 C01V 1.383(14)
O301 C303 1.471(14)
C3 C2 1.408(10)
C3 C4 1.416(9)
O500 C502 1.404(12)
O500 C501 1.428(12)
O300 C301 1.399(15)
O300 C302 1.461(13)
C2 C1 1.421(9)
C2 C20 1.498(10)
C5 C4 1.376(10)
C5 C6 1.455(10)
C5 H5 0.9300
C7 C8 1.408(11)
C7 C6 1.420(11)
O501 C503 1.395(11)
O501 C504 1.449(13)
C15 C16 1.397(11)
C15 C14 1.452(11)
C4 H4 0.9300
C16 C17 1.441(11)
C16 C38 1.495(10)
C201 C202 1.457(12)
C201 H20A 0.9700
C201 H20B 0.9700
C17 C18 1.426(11)
C100 C104 1.384(12)
C100 C101 1.416(12)
C100 H100 0.9300
O1 C41 1.377(10)
O1 C44 1.435(14)
C101 C102 1.410(11)
C101 H101 0.9300
O400 C402 1.361(14)
O400 C401 1.413(13)
C19 C18 1.360(11)
C19 C1 1.426(10)
C19 H19 0.9300
C12 C11 1.389(11)
C12 C13 1.432(10)
C202 H20C 0.9700
C202 H20D 0.9700
C21 C20 1.390(10)
C21 C22 1.403(11)
C21 C26 1.490(11)
C102 C103 1.378(14)
C102 H102 0.9300
C11 C10 1.418(11)
C11 C29 1.504(11)
C14 C13 1.356(12)
C14 H14 0.9300
C18 H18 0.9300
C20 C25 1.408(11)
C104 C103 1.416(12)
C104 H104 0.9300
C9 C8 1.370(11)
C9 C10 1.430(11)
C9 H9 0.9300
C22 C23 1.391(12)
C22 H22 0.9300
C200 H20E 0.9600
C200 H20F 0.9600
C200 H20G 0.9600
C13 H13 0.9300
N101 C304 1.411(14)
N101 C405 1.419(15)
N101 C505 1.502(15)
O401 C404 1.405(15)
O401 C403 1.433(15)
C8 H8 0.9300
C103 H103 0.9300
C25 C24 1.385(11)
C25 C28 1.519(11)
C38 C39 1.374(13)
C38 C43 1.379(12)
C203 H20H 0.9600
C203 H20I 0.9600
C203 H20J 0.9600
C26 H26A 0.9600
C26 H26B 0.9600
C26 H26C 0.9600
C23 C24 1.378(11)
C23 C27 1.526(11)
N100 C400 1.461(14)
N100 C500 1.470(15)
N100 C300 1.479(17)
C28 H28A 0.9600
C28 H28B 0.9600
C28 H28C 0.9600
C24 H24 0.9300
C43 C42 1.394(11)
C43 H43 0.9300
C29 C34 1.365(15)
C29 C30 1.434(17)
C42 C41 1.373(14)
C42 H42 0.9300
C41 C40 1.375(15)
C27 H27A 0.9600
C27 H27B 0.9600
C27 H27C 0.9600
C34 C33 1.372(15)
C34 C37 1.493(18)
C503 C502 1.484(15)
C503 H50A 0.9700
C503 H50B 0.9700
C39 C40 1.407(13)
C39 H39 0.9300
C37 H37A 0.9600
C37 H37B 0.9600
C37 H37C 0.9600
C502 H50C 0.9700
C502 H50D 0.9700
C30 C31 1.412(17)
C30 C35 1.513(19)
C302 C01V 1.444(17)
C302 H30A 0.9700
C302 H30B 0.9700
C01V H01A 0.9700
C01V H01B 0.9700
C405 C404 1.462(19)
C405 H40A 0.9700
C405 H40B 0.9700
C40 H40 0.9300
C44 H44A 0.9600
C44 H44B 0.9600
C44 H44C 0.9600
C35 H35A 0.9600
C35 H35B 0.9600
C35 H35C 0.9600
C301 C300 1.447(18)
C301 H30C 0.9700
C301 H30D 0.9700
C501 C500 1.501(17)
C501 H50E 0.9700
C501 H50F 0.9700
C500 H50G 0.9700
C500 H50H 0.9700
C401 C400 1.497(17)
C401 H40C 0.9700
C401 H40D 0.9700
C504 C505 1.386(18)
C504 H50I 0.9700
C504 H50J 0.9700
C33 C32 1.35(3)
C33 H33 0.9300
C403 C402 1.505(18)
C403 H40E 0.9700
C403 H40F 0.9700
C400 H40G 0.9700
C400 H40H 0.9700
C402 H40I 0.9700
C402 H40J 0.9700
C300 H30E 0.9700
C300 H30F 0.9700
C303 C304 1.470(17)
C303 H30G 0.9700
C303 H30H 0.9700
C505 H50K 0.9700
C505 H50L 0.9700
C31 C32 1.43(3)
C31 H31 0.9300
C304 H30I 0.9700
C304 H30J 0.9700
C32 C36 1.55(2)
C404 H40K 0.9700
C404 H40L 0.9700
C36 H36A 0.9600
C36 H36B 0.9600
C36 H36C 0.9600

loop_
_platon_squeeze_void_nr
_platon_squeeze_void_average_x
_platon_squeeze_void_average_y
_platon_squeeze_void_average_z
_platon_squeeze_void_volume
_platon_squeeze_void_count_electrons
_platon_squeeze_void_content
1 0.000 0.000 0.000 228 59 ' '
2 0.000 0.000 0.500 406 107 ' '
